data_7120562
loop_
_publ_author_name
'Layfield, Richard'
'Day, Benjamin M. Morgan'
'Guo, Fu-Sheng'
'Pugh, Thomas'
'Grindell, Richard'

_publ_section_title
;
 Activation of C--H bonds by rare-earth metallocene-butyl complexes
;
_journal_name_full 'Chem. Commun.'
_journal_paper_doi 10.1039/C7CC05597H
_journal_year 2017
_chemical_formula_moiety 'C44 H46 Dy2 Fe2'
_chemical_formula_sum 'C44 H46 Dy2 Fe2'
_chemical_formula_weight 1011.51
_chemical_properties_physical Air-sensitive,Moisture-sensitive
_space_group_crystal_system monoclinic
_space_group_IT_number 14
_space_group_name_Hall '-P 2yn'
_space_group_name_H-M_alt 'P 1 21/n 1'
_symmetry_space_group_name_Hall '-P 2yn'
_symmetry_space_group_name_H-M 'P 1 21/n 1'
_atom_sites_solution_hydrogens geom
_atom_sites_solution_primary direct
_audit_creation_date 2017-06-15
_audit_creation_method
;
Olex2 1.2
(compiled 2017.03.28 svn.r3405 for OlexSys, GUI svn.r5337)
;
_audit_update_record
;
2017-07-18 deposited with the CCDC.
2017-08-15 downloaded from the CCDC.
;
_cell_angle_alpha 90
_cell_angle_beta 105.794(4)
_cell_angle_gamma 90
_cell_formula_units_Z 2
_cell_length_a 11.4410(5)
_cell_length_b 8.8007(3)
_cell_length_c 17.6498(7)
_cell_measurement_reflns_used 6995
_cell_measurement_temperature 150
_cell_measurement_theta_max 26.4060
_cell_measurement_theta_min 4.0920
_cell_volume 1710.04(12)
_computing_cell_refinement 'CrysAlisPro 1.171.39.27b (Rigaku OD, 2015)'
_computing_data_collection 'CrysAlisPro 1.171.39.27b (Rigaku OD, 2015)'
_computing_data_reduction 'CrysAlisPro 1.171.39.27b (Rigaku OD, 2015)'
_computing_molecular_graphics 'Olex2 (Dolomanov et al., 2009)'
_computing_publication_material 'Olex2 (Dolomanov et al., 2009)'
_computing_structure_refinement 'ShelXL (Sheldrick, 2015)'
_computing_structure_solution 'ShelXS (Sheldrick, 2008)'
_diffrn_ambient_temperature 150
_diffrn_detector 'CCD plate'
_diffrn_detector_area_resol_mean 5.1636
_diffrn_detector_type Atlas
_diffrn_measured_fraction_theta_full 0.997
_diffrn_measured_fraction_theta_max 0.996
_diffrn_measurement_details
;
List of Runs (angles in degrees, time in seconds):

  # Type    Start    End  Width  t~exp~   \w     \q     \k     \f   Frames
#--------------------------------------------------------------------------
  1  \w    -66.00  53.00   1.00    1.00    --   11.69 -19.00 -60.00  119
  2  \w    -76.00 -33.00   1.00    1.00    --   11.69 178.00   0.00   43
  3  \w    -86.00  12.00   1.00    1.00    --  -12.16 -57.00-120.00   98
;
_diffrn_measurement_device 'four-circle diffractometer'
_diffrn_measurement_device_type 'Xcalibur, Atlas'
_diffrn_measurement_method '\w scans'
_diffrn_orient_matrix_type 'CrysAlisPro convention (1999,Acta A55,543-557)'
_diffrn_orient_matrix_UB_11 -0.0027232000
_diffrn_orient_matrix_UB_12 0.0452630000
_diffrn_orient_matrix_UB_13 0.0327368000
_diffrn_orient_matrix_UB_21 0.0642987000
_diffrn_orient_matrix_UB_22 0.0002781000
_diffrn_orient_matrix_UB_23 0.0132980000
_diffrn_orient_matrix_UB_31 0.0015686000
_diffrn_orient_matrix_UB_32 0.0667224000
_diffrn_orient_matrix_UB_33 -0.0222897000
_diffrn_radiation_monochromator graphite
_diffrn_radiation_probe x-ray
_diffrn_radiation_type MoK\a
_diffrn_radiation_wavelength 0.71073
_diffrn_reflns_av_R_equivalents 0.0356
_diffrn_reflns_av_unetI/netI 0.0392
_diffrn_reflns_Laue_measured_fraction_full 0.997
_diffrn_reflns_Laue_measured_fraction_max 0.996
_diffrn_reflns_limit_h_max 14
_diffrn_reflns_limit_h_min -14
_diffrn_reflns_limit_k_max 10
_diffrn_reflns_limit_k_min -11
_diffrn_reflns_limit_l_max 21
_diffrn_reflns_limit_l_min -18
_diffrn_reflns_number 10803
_diffrn_reflns_point_group_measured_fraction_full 0.997
_diffrn_reflns_point_group_measured_fraction_max 0.996
_diffrn_reflns_theta_full 25.242
_diffrn_reflns_theta_max 26.394
_diffrn_reflns_theta_min 3.571
_diffrn_source 'fine-focus sealed X-ray tube'
_diffrn_source_type 'Enhance (Mo) X-ray Source'
_exptl_absorpt_coefficient_mu 5.183
_exptl_absorpt_correction_T_max 0.183
_exptl_absorpt_correction_T_min 0.056
_exptl_absorpt_correction_type analytical
_exptl_absorpt_process_details
;
CrysAlisPro 1.171.39.27b (Rigaku Oxford Diffraction, 2015)
Analytical numeric absorption correction using a multifaceted crystal
            model based on expressions derived by R.C. Clark & J.S. Reid.
(Clark, R. C. & Reid, J. S. (1995). Acta Cryst. A51, 887-897)
Empirical absorption correction using spherical harmonics,
 implemented in SCALE3 ABSPACK scaling algorithm.
;
_exptl_crystal_colour orange
_exptl_crystal_colour_primary orange
_exptl_crystal_density_diffrn 1.964
_exptl_crystal_description hexagonal
_exptl_crystal_F_000 988
_exptl_crystal_recrystallization_method 'Re-crystallisation from solvent: Toluene'
_exptl_crystal_size_max 0.838
_exptl_crystal_size_mid 0.751
_exptl_crystal_size_min 0.42
_refine_diff_density_max 1.940
_refine_diff_density_min -1.482
_refine_diff_density_rms 0.151
_refine_ls_extinction_method none
_refine_ls_goodness_of_fit_ref 1.096
_refine_ls_hydrogen_treatment constr
_refine_ls_matrix_type full
_refine_ls_number_parameters 219
_refine_ls_number_reflns 3477
_refine_ls_number_restraints 0
_refine_ls_restrained_S_all 1.096
_refine_ls_R_factor_all 0.0315
_refine_ls_R_factor_gt 0.0285
_refine_ls_shift/su_max 0.001
_refine_ls_shift/su_mean 0.000
_refine_ls_structure_factor_coef Fsqd
_refine_ls_weighting_details 'w=1/[\s^2^(Fo^2^)+(0.0250P)^2^+2.9426P] where P=(Fo^2^+2Fc^2^)/3'
_refine_ls_weighting_scheme calc
_refine_ls_wR_factor_gt 0.0629
_refine_ls_wR_factor_ref 0.0642
_reflns_Friedel_coverage 0.000
_reflns_number_gt 3218
_reflns_number_total 3477
_reflns_threshold_expression 'I > 2\s(I)'
_cod_data_source_file c7cc05597h2.cif
_cod_data_source_block '[(CpMe)2Dy(Fc)]2'
_cod_database_code 7120562
_shelx_shelxl_version_number 2014/7
_chemical_oxdiff_formula C44H46Fe2Dy2
_shelx_space_group_comment
;
The symmetry employed for this shelxl refinement is uniquely defined
by the following loop, which should always be used as a source of
symmetry information in preference to the above space-group names.
They are only intended as comments.
;
_reflns_odcompleteness_completeness 99.41
_reflns_odcompleteness_iscentric 1
_reflns_odcompleteness_theta 26.32
_olex2_refinement_description
;
1. Fixed Uiso
 At 1.2 times of:
  All C(H) groups
 At 1.5 times of:
  All C(H,H,H) groups
2.a Aromatic/amide H refined with riding coordinates:
 C2(H2), C3(H3), C4(H4), C5(H5), C6(H6), C7(H7), C8(H8), C9(H9), C10(H10),
 C12(H12), C13(H13), C14(H14), C15(H15), C18(H18), C19(H19), C20(H20), C21(H21)
2.b Idealised Me refined as rotating group:
 C16(H16A,H16B,H16C), C22(H22A,H22B,H22C)
;
_olex2_submission_special_instructions 'No special instructions were received'
_oxdiff_exptl_absorpt_empirical_details
;
Empirical correction (ABSPACK) includes:
- Absorption correction using spherical harmonics
- Frame scaling
;
_oxdiff_exptl_absorpt_empirical_full_max 2.997
_oxdiff_exptl_absorpt_empirical_full_min 0.601

loop_
_space_group_symop_operation_xyz
'x, y, z'
'-x+1/2, y+1/2, -z+1/2'
'-x, -y, -z'
'x-1/2, -y-1/2, z-1/2'

loop_
_atom_site_label
_atom_site_type_symbol
_atom_site_fract_x
_atom_site_fract_y
_atom_site_fract_z
_atom_site_U_iso_or_equiv
_atom_site_adp_type
_atom_site_occupancy
_atom_site_site_symmetry_order
_atom_site_calc_flag
_atom_site_refinement_flags_posn
Dy1 Dy 0.68221(2) 0.89492(2) 0.03778(2) 0.01031(7) Uani 1 1 d .
Fe1 Fe 0.58076(5) 1.17594(7) -0.16181(3) 0.01491(14) Uani 1 1 d .
C1 C 0.5534(4) 1.0609(4) -0.0633(2) 0.0115(8) Uani 1 1 d .
C2 C 0.5318(4) 1.2243(5) -0.0634(2) 0.0147(9) Uani 1 1 d .
H2 H 0.5734 1.2918 -0.0230 0.018 Uiso 1 1 calc R
C3 C 0.4391(4) 1.2700(5) -0.1326(2) 0.0176(9) Uani 1 1 d .
H3 H 0.4082 1.3699 -0.1449 0.021 Uiso 1 1 calc R
C4 C 0.4025(4) 1.1374(5) -0.1792(2) 0.0177(9) Uani 1 1 d .
H4 H 0.3437 1.1326 -0.2289 0.021 Uiso 1 1 calc R
C5 C 0.4709(4) 1.0126(5) -0.1371(2) 0.0156(9) Uani 1 1 d .
H5 H 0.4630 0.9106 -0.1553 0.019 Uiso 1 1 calc R
C6 C 0.7487(4) 1.1233(6) -0.1743(3) 0.0259(11) Uani 1 1 d .
H6 H 0.8022 1.0472 -0.1464 0.031 Uiso 1 1 calc R
C7 C 0.7450(5) 1.2752(6) -0.1513(3) 0.0303(12) Uani 1 1 d .
H7 H 0.7950 1.3203 -0.1047 0.036 Uiso 1 1 calc R
C8 C 0.6529(5) 1.3497(6) -0.2101(3) 0.0367(14) Uani 1 1 d .
H8 H 0.6310 1.4538 -0.2101 0.044 Uiso 1 1 calc R
C9 C 0.6002(5) 1.2431(6) -0.2681(3) 0.0342(13) Uani 1 1 d .
H9 H 0.5359 1.2620 -0.3141 0.041 Uiso 1 1 calc R
C10 C 0.6589(4) 1.1032(6) -0.2465(3) 0.0272(11) Uani 1 1 d .
H10 H 0.6413 1.0110 -0.2753 0.033 Uiso 1 1 calc R
C11 C 0.7987(5) 0.6315(5) 0.0158(3) 0.0220(10) Uani 1 1 d .
C12 C 0.6759(4) 0.5947(5) 0.0042(3) 0.0207(10) Uani 1 1 d .
H12 H 0.6444 0.5305 0.0371 0.025 Uiso 1 1 calc R
C13 C 0.6073(4) 0.6678(5) -0.0638(2) 0.0207(10) Uani 1 1 d .
H13 H 0.5217 0.6621 -0.0848 0.025 Uiso 1 1 calc R
C14 C 0.6871(4) 0.7507(5) -0.0953(2) 0.0200(10) Uani 1 1 d .
H14 H 0.6655 0.8110 -0.1416 0.024 Uiso 1 1 calc R
C15 C 0.8043(4) 0.7291(5) -0.0463(3) 0.0232(10) Uani 1 1 d .
H15 H 0.8762 0.7730 -0.0537 0.028 Uiso 1 1 calc R
C16 C 0.9033(5) 0.5613(6) 0.0761(3) 0.0358(13) Uani 1 1 d .
H16A H 0.9713 0.6331 0.0895 0.054 Uiso 1 1 calc GR
H16B H 0.9287 0.4681 0.0546 0.054 Uiso 1 1 calc GR
H16C H 0.8783 0.5368 0.1236 0.054 Uiso 1 1 calc GR
C17 C 0.8790(4) 0.9588(5) 0.1598(2) 0.0198(9) Uani 1 1 d .
C18 C 0.9169(4) 0.9669(6) 0.0913(3) 0.0244(10) Uani 1 1 d .
H18 H 0.9718 0.8987 0.0772 0.029 Uiso 1 1 calc R
C19 C 0.8617(5) 1.0904(6) 0.0470(3) 0.0288(12) Uani 1 1 d .
H19 H 0.8712 1.1200 -0.0027 0.035 Uiso 1 1 calc R
C20 C 0.7898(4) 1.1633(5) 0.0881(3) 0.0294(12) Uani 1 1 d .
H20 H 0.7417 1.2515 0.0717 0.035 Uiso 1 1 calc R
C21 C 0.8017(4) 1.0824(5) 0.1583(3) 0.0218(10) Uani 1 1 d .
H21 H 0.7635 1.1075 0.1982 0.026 Uiso 1 1 calc R
C22 C 0.9200(5) 0.8451(6) 0.2254(3) 0.0360(13) Uani 1 1 d .
H22A H 0.8642 0.7583 0.2159 0.054 Uiso 1 1 calc GR
H22B H 0.9205 0.8930 0.2756 0.054 Uiso 1 1 calc GR
H22C H 1.0021 0.8099 0.2275 0.054 Uiso 1 1 calc GR

loop_
_atom_site_aniso_label
_atom_site_aniso_U_11
_atom_site_aniso_U_22
_atom_site_aniso_U_33
_atom_site_aniso_U_23
_atom_site_aniso_U_13
_atom_site_aniso_U_12
Dy1 0.00786(13) 0.01189(11) 0.01052(11) -0.00100(7) 0.00138(8) -0.00180(7)
Fe1 0.0120(3) 0.0193(3) 0.0155(3) 0.0043(2) 0.0071(3) 0.0018(3)
C1 0.008(2) 0.0137(19) 0.0158(19) 0.0012(16) 0.0085(17) -0.0019(17)
C2 0.015(2) 0.016(2) 0.0151(19) 0.0024(16) 0.0072(17) -0.0003(17)
C3 0.011(2) 0.018(2) 0.026(2) 0.0035(18) 0.0098(19) 0.0035(18)
C4 0.010(2) 0.028(2) 0.015(2) 0.0027(18) 0.0035(18) -0.0017(19)
C5 0.015(2) 0.017(2) 0.0151(19) -0.0010(16) 0.0045(18) 0.0001(18)
C6 0.013(3) 0.037(3) 0.031(3) 0.009(2) 0.012(2) 0.008(2)
C7 0.022(3) 0.037(3) 0.036(3) 0.002(2) 0.015(2) -0.012(2)
C8 0.033(3) 0.034(3) 0.055(3) 0.025(3) 0.032(3) 0.007(3)
C9 0.026(3) 0.060(4) 0.023(2) 0.020(2) 0.019(2) 0.014(3)
C10 0.016(3) 0.045(3) 0.023(2) -0.003(2) 0.010(2) 0.006(2)
C11 0.024(3) 0.017(2) 0.024(2) -0.0057(18) 0.006(2) 0.003(2)
C12 0.026(3) 0.016(2) 0.025(2) -0.0046(18) 0.015(2) -0.0003(19)
C13 0.021(3) 0.019(2) 0.021(2) -0.0112(18) 0.0034(19) -0.0014(19)
C14 0.026(3) 0.022(2) 0.0137(19) -0.0036(17) 0.0078(19) 0.000(2)
C15 0.021(3) 0.026(2) 0.028(2) -0.0045(19) 0.014(2) 0.003(2)
C16 0.028(3) 0.031(3) 0.043(3) -0.003(2) 0.000(3) 0.011(2)
C17 0.013(2) 0.024(2) 0.018(2) -0.0012(18) -0.0044(18) -0.007(2)
C18 0.005(2) 0.035(3) 0.031(2) -0.008(2) 0.0007(19) -0.007(2)
C19 0.020(3) 0.043(3) 0.020(2) 0.003(2) 0.000(2) -0.021(2)
C20 0.017(3) 0.016(2) 0.043(3) 0.002(2) -0.013(2) -0.006(2)
C21 0.015(3) 0.025(2) 0.023(2) -0.0129(19) 0.0007(19) -0.0113(19)
C22 0.034(3) 0.036(3) 0.028(3) 0.010(2) -0.008(2) -0.003(3)

loop_
_atom_type_symbol
_atom_type_description
_atom_type_scat_dispersion_real
_atom_type_scat_dispersion_imag
_atom_type_scat_source
C C 0.0033 0.0016 'International Tables Vol C Tables 4.2.6.8 and 6.1.1.4'
H H 0.0000 0.0000 'International Tables Vol C Tables 4.2.6.8 and 6.1.1.4'
Dy Dy -0.1892 4.4098 'International Tables Vol C Tables 4.2.6.8 and 6.1.1.4'
Fe Fe 0.3463 0.8444 'International Tables Vol C Tables 4.2.6.8 and 6.1.1.4'

loop_
_exptl_crystal_face_index_h
_exptl_crystal_face_index_k
_exptl_crystal_face_index_l
_exptl_crystal_face_perp_dist
-3 0 -22 0.3572
-6 -11 -5 0.3377
-3 -10 14 0.2982
3 0 22 0.3569
6 11 5 0.3382
2 11 -13 0.3088
15 0 -15 0.1844
-15 2 13 0.1928

loop_
_geom_angle_atom_site_label_1
_geom_angle_atom_site_label_2
_geom_angle_atom_site_label_3
_geom_angle
_geom_angle_site_symmetry_3
C1 Dy1 C2 87.85(12) 3_675
C1 Dy1 C11 127.94(13) .
C1 Dy1 C12 116.48(14) .
C1 Dy1 C13 86.45(13) .
C1 Dy1 C14 78.30(13) .
C1 Dy1 C15 102.57(13) .
C1 Dy1 C17 130.94(13) .
C1 Dy1 C18 117.52(14) .
C1 Dy1 C19 87.73(14) .
C1 Dy1 C20 81.30(13) .
C1 Dy1 C21 106.18(14) .
C11 Dy1 C2 100.61(13) 3_675
C12 Dy1 C2 72.43(13) 3_675
C12 Dy1 C11 29.72(14) .
C12 Dy1 C15 48.97(14) .
C12 Dy1 C17 110.04(14) .
C12 Dy1 C21 137.32(14) .
C13 Dy1 C2 72.15(13) 3_675
C13 Dy1 C11 49.70(14) .
C13 Dy1 C12 30.18(14) .
C13 Dy1 C14 30.26(13) .
C13 Dy1 C15 49.46(14) .
C13 Dy1 C17 137.17(14) .
C13 Dy1 C18 121.62(15) .
C13 Dy1 C20 155.72(15) .
C13 Dy1 C21 166.67(14) .
C14 Dy1 C2 100.98(13) 3_675
C14 Dy1 C11 49.64(13) .
C14 Dy1 C12 49.58(13) .
C14 Dy1 C15 29.93(14) .
C14 Dy1 C17 125.56(14) .
C14 Dy1 C20 125.84(15) .
C14 Dy1 C21 146.94(14) .
C15 Dy1 C2 119.06(13) 3_675
C15 Dy1 C11 29.79(13) .
C15 Dy1 C21 121.59(14) .
C17 Dy1 C2 121.32(12) 3_675
C17 Dy1 C11 87.57(14) .
C17 Dy1 C15 96.08(14) .
C17 Dy1 C21 29.65(14) .
C18 Dy1 C2 150.22(13) 3_675
C18 Dy1 C11 76.76(15) .
C18 Dy1 C12 105.87(15) .
C18 Dy1 C14 99.42(14) .
C18 Dy1 C15 72.81(14) .
C18 Dy1 C17 29.95(13) .
C18 Dy1 C20 49.54(15) .
C18 Dy1 C21 48.86(14) .
C19 Dy1 C2 157.95(14) 3_675
C19 Dy1 C11 99.14(16) .
C19 Dy1 C12 128.43(16) .
C19 Dy1 C13 129.06(15) .
C19 Dy1 C14 99.25(15) .
C19 Dy1 C15 82.98(15) .
C19 Dy1 C17 49.90(14) .
C19 Dy1 C18 30.23(15) .
C19 Dy1 C20 30.15(16) .
C19 Dy1 C21 49.29(14) .
C20 Dy1 C2 127.80(14) 3_675
C20 Dy1 C11 126.03(15) .
C20 Dy1 C12 155.42(15) .
C20 Dy1 C15 113.13(16) .
C20 Dy1 C17 49.68(14) .
C20 Dy1 C21 29.85(14) .
C21 Dy1 C2 111.82(13) 3_675
C21 Dy1 C11 117.22(14) .
C2 Fe1 C1 41.43(15) .
C2 Fe1 C5 68.30(16) .
C2 Fe1 C6 129.21(19) .
C2 Fe1 C7 107.32(19) .
C2 Fe1 C8 116.3(2) .
C2 Fe1 C9 149.37(19) .
C2 Fe1 C10 168.28(19) .
C3 Fe1 C1 71.04(16) .
C3 Fe1 C2 41.99(17) .
C3 Fe1 C5 69.33(17) .
C3 Fe1 C6 165.53(19) .
C3 Fe1 C7 126.11(19) .
C3 Fe1 C8 104.23(19) .
C3 Fe1 C9 114.52(19) .
C3 Fe1 C10 149.53(19) .
C4 Fe1 C1 70.86(16) .
C4 Fe1 C2 69.94(17) .
C4 Fe1 C3 41.51(17) .
C4 Fe1 C5 41.54(17) .
C4 Fe1 C6 152.93(19) .
C4 Fe1 C7 164.0(2) .
C4 Fe1 C8 125.1(2) .
C4 Fe1 C9 105.7(2) .
C4 Fe1 C10 117.70(19) .
C5 Fe1 C1 40.90(15) .
C5 Fe1 C6 121.12(18) .
C5 Fe1 C7 153.31(19) .
C5 Fe1 C9 129.2(2) .
C5 Fe1 C10 110.80(19) .
C6 Fe1 C1 109.57(17) .
C7 Fe1 C1 118.13(18) .
C7 Fe1 C6 40.17(19) .
C7 Fe1 C9 68.3(2) .
C7 Fe1 C10 67.9(2) .
C8 Fe1 C1 151.2(2) .
C8 Fe1 C5 165.3(2) .
C8 Fe1 C6 67.9(2) .
C8 Fe1 C7 41.0(2) .
C8 Fe1 C9 40.2(2) .
C8 Fe1 C10 67.7(2) .
C9 Fe1 C1 167.8(2) .
C9 Fe1 C6 68.0(2) .
C9 Fe1 C10 40.31(19) .
C10 Fe1 C1 130.23(18) .
C10 Fe1 C6 40.42(19) .
Dy1 C1 Dy1 111.60(13) 3_675
Fe1 C1 Dy1 133.57(18) .
Fe1 C1 Dy1 114.82(16) 3_675
C2 C1 Dy1 72.6(2) 3_675
C2 C1 Dy1 130.8(3) .
C2 C1 Fe1 65.7(2) .
C5 C1 Dy1 76.8(2) 3_675
C5 C1 Dy1 126.4(3) .
C5 C1 Fe1 66.8(2) .
C5 C1 C2 102.7(3) .
Fe1 C2 Dy1 121.30(18) 3_675
C1 C2 Dy1 77.7(2) 3_675
C1 C2 Fe1 72.8(2) .
C3 C2 Dy1 76.6(2) 3_675
C3 C2 Fe1 68.9(2) .
C3 C2 C1 111.2(4) .
Fe1 C3 Dy1 119.83(18) 3_675
C2 C3 Dy1 73.9(2) 3_675
C2 C3 Fe1 69.1(2) .
C4 C3 Dy1 78.9(2) 3_675
C4 C3 Fe1 69.2(2) .
C4 C3 C2 107.1(4) .
Fe1 C4 Dy1 116.42(18) 3_675
C3 C4 Dy1 72.6(2) 3_675
C3 C4 Fe1 69.3(2) .
C3 C4 C5 107.2(4) .
C5 C4 Dy1 75.2(2) 3_675
C5 C4 Fe1 70.2(2) .
Fe1 C5 Dy1 116.11(17) 3_675
C1 C5 Dy1 74.3(2) 3_675
C1 C5 Fe1 72.3(2) .
C4 C5 Dy1 76.4(2) 3_675
C4 C5 Fe1 68.2(2) .
C4 C5 C1 111.8(4) .
C7 C6 Fe1 69.5(3) .
C7 C6 C10 108.0(4) .
C10 C6 Fe1 69.6(3) .
C6 C7 Fe1 70.3(3) .
C6 C7 C8 107.6(5) .
C8 C7 Fe1 69.4(3) .
C7 C8 Fe1 69.6(3) .
C9 C8 Fe1 70.1(3) .
C9 C8 C7 108.2(5) .
C8 C9 Fe1 69.8(3) .
C8 C9 C10 108.1(5) .
C10 C9 Fe1 70.1(3) .
C6 C10 Fe1 69.9(3) .
C9 C10 Fe1 69.6(3) .
C9 C10 C6 108.2(5) .
C12 C11 Dy1 73.2(2) .
C12 C11 C15 106.4(4) .
C12 C11 C16 125.7(4) .
C15 C11 Dy1 73.9(2) .
C15 C11 C16 127.3(5) .
C16 C11 Dy1 124.7(3) .
C11 C12 Dy1 77.1(2) .
C13 C12 Dy1 73.4(2) .
C13 C12 C11 109.0(4) .
C12 C13 Dy1 76.5(2) .
C14 C13 Dy1 75.6(2) .
C14 C13 C12 107.9(4) .
C13 C14 Dy1 74.2(2) .
C13 C14 C15 107.7(4) .
C15 C14 Dy1 76.6(2) .
C11 C15 Dy1 76.3(2) .
C14 C15 Dy1 73.5(2) .
C14 C15 C11 109.0(4) .
C18 C17 Dy1 73.1(2) .
C18 C17 C21 106.8(4) .
C18 C17 C22 126.6(5) .
C21 C17 Dy1 76.3(2) .
C21 C17 C22 126.5(4) .
C22 C17 Dy1 119.3(3) .
C17 C18 Dy1 76.9(3) .
C19 C18 Dy1 74.1(3) .
C19 C18 C17 109.1(4) .
C18 C19 Dy1 75.7(3) .
C18 C19 C20 108.1(4) .
C20 C19 Dy1 76.9(3) .
C19 C20 Dy1 72.9(3) .
C19 C20 C21 107.3(4) .
C21 C20 Dy1 76.8(2) .
C17 C21 Dy1 74.1(2) .
C17 C21 C20 108.7(4) .
C20 C21 Dy1 73.3(2) .

loop_
_geom_bond_atom_site_label_1
_geom_bond_atom_site_label_2
_geom_bond_distance
_geom_bond_site_symmetry_2
Dy1 C1 2.461(4) .
Dy1 C2 2.811(4) 3_675
Dy1 C11 2.754(4) .
Dy1 C12 2.705(4) .
Dy1 C13 2.666(4) .
Dy1 C14 2.683(4) .
Dy1 C15 2.723(4) .
Dy1 C17 2.717(4) .
Dy1 C18 2.669(4) .
Dy1 C19 2.649(4) .
Dy1 C20 2.700(4) .
Dy1 C21 2.745(4) .
Fe1 C1 2.108(4) .
Fe1 C2 2.011(4) .
Fe1 C3 2.008(4) .
Fe1 C4 2.007(4) .
Fe1 C5 2.034(4) .
Fe1 C6 2.046(5) .
Fe1 C7 2.035(5) .
Fe1 C8 2.032(5) .
Fe1 C9 2.036(4) .
Fe1 C10 2.042(4) .
C1 Dy1 2.878(4) 3_675
C1 C2 1.460(5) .
C1 C5 1.449(6) .
C2 Dy1 2.811(4) 3_675
C2 C3 1.440(6) .
C3 Dy1 2.846(4) 3_675
C3 C4 1.423(6) .
C4 Dy1 2.926(4) 3_675
C4 C5 1.433(6) .
C5 Dy1 2.911(4) 3_675
C6 C7 1.401(7) .
C6 C10 1.412(7) .
C7 C8 1.423(7) .
C8 C9 1.398(8) .
C9 C10 1.405(7) .
C11 C12 1.400(7) .
C11 C15 1.408(6) .
C11 C16 1.502(7) .
C12 C13 1.399(6) .
C13 C14 1.396(6) .
C14 C15 1.396(6) .
C17 C18 1.393(6) .
C17 C21 1.398(6) .
C17 C22 1.506(6) .
C18 C19 1.387(7) .
C19 C20 1.392(7) .
C20 C21 1.403(7) .

loop_
_exptl_oxdiff_crystal_face_indexfrac_h
_exptl_oxdiff_crystal_face_indexfrac_k
_exptl_oxdiff_crystal_face_indexfrac_l
_exptl_oxdiff_crystal_face_x
_exptl_oxdiff_crystal_face_y
_exptl_oxdiff_crystal_face_z
-3.2099 -0.3492 -22.1047 -0.7307 -0.5004 0.4644
-5.8184 -10.8329 -5.4109 -0.6516 -0.4491 -0.6113
-2.8554 -10.2299 14.0402 0.0044 0.0003 -1.0000
2.8626 -0.4618 22.3407 0.7027 0.4810 -0.5243
5.8031 10.9088 5.0417 0.6430 0.4432 0.6246
1.5702 10.5682 -12.9571 0.0499 -0.0684 0.9964
15.0667 0.0142 -14.8978 -0.5281 0.7707 0.3566
-15.3059 1.8493 13.1229 0.5550 -0.8091 -0.1931
